data_2201117
loop_
_publ_author_name
'Anwar Usman'
'Ibrahim Abdul Razak'
'Suhana Satar'
'Maisara Abdul Kadir'
'Bohari M Yamin'
'Hoong-Kun Fun'

_publ_section_title
;
 <i>N</i>-Benzoyl-<i>N</i>'-(2,6-dimethylphenyl)thiourea
;
_journal_issue 6
_journal_name_full 'Acta Crystallographica Section E'
_journal_page_first o656
_journal_page_last o658
_journal_paper_doi 10.1107/S1600536802008450
_journal_volume 58
_journal_year 2002
_chemical_formula_iupac 'C16 H16 N2 O S'
_chemical_formula_moiety 'C16 H16 N2 O S'
_chemical_formula_sum 'C16 H16 N2 O S'
_chemical_formula_weight 284.37
_chemical_name_systematic
;
N-benzoyl-N'-(2,6-dimethylphenyl)thiourea
;
_space_group_IT_number 14
_symmetry_cell_setting monoclinic
_symmetry_space_group_name_Hall '-P 2ybc'
_symmetry_space_group_name_H-M 'P 1 21/c 1'
_atom_sites_solution_hydrogens geom
_atom_sites_solution_primary direct
_atom_sites_solution_secondary difmap
_audit_creation_method SHELXL-97
_cell_angle_alpha 90.00
_cell_angle_beta 97.8230(10)
_cell_angle_gamma 90.00
_cell_formula_units_Z 4
_cell_length_a 9.5077(3)
_cell_length_b 11.1226(4)
_cell_length_c 14.0147(5)
_cell_measurement_reflns_used 5482
_cell_measurement_temperature 213(2)
_cell_measurement_theta_max 28.32
_cell_measurement_theta_min 2.83
_cell_volume 1468.27(9)
_computing_cell_refinement 'SAINT (Siemens, 1996)'
_computing_data_collection 'SMART (Siemens, 1996)'
_computing_data_reduction SAINT
_computing_molecular_graphics SHELXTL
_computing_publication_material
;
SHELXTL, PARST (Nardelli, 1995) and PLATON (Spek, 1990)
;
_computing_structure_refinement SHELXTL
_computing_structure_solution 'SHELXTL (Sheldrick, 1997)'
_diffrn_ambient_temperature 213(2)
_diffrn_detector_area_resol_mean 8.33
_diffrn_measured_fraction_theta_full 0.977
_diffrn_measured_fraction_theta_max 0.977
_diffrn_measurement_device_type 'Siemens SMART CCD area-detector'
_diffrn_measurement_method \w
_diffrn_radiation_monochromator graphite
_diffrn_radiation_source 'fine-focus sealed tube'
_diffrn_radiation_type MoK\a
_diffrn_radiation_wavelength 0.71073
_diffrn_reflns_av_R_equivalents 0.0836
_diffrn_reflns_av_sigmaI/netI 0.1050
_diffrn_reflns_limit_h_max 12
_diffrn_reflns_limit_h_min -11
_diffrn_reflns_limit_k_max 14
_diffrn_reflns_limit_k_min -14
_diffrn_reflns_limit_l_max 12
_diffrn_reflns_limit_l_min -18
_diffrn_reflns_number 8741
_diffrn_reflns_theta_full 28.29
_diffrn_reflns_theta_max 28.29
_diffrn_reflns_theta_min 2.83
_diffrn_standards_decay_% negligible
_diffrn_standards_interval_count none
_diffrn_standards_number 0
_exptl_absorpt_coefficient_mu 0.217
_exptl_absorpt_correction_T_max 0.9744
_exptl_absorpt_correction_T_min 0.9181
_exptl_absorpt_correction_type empirical
_exptl_absorpt_process_details '(SADABS; Sheldrick, 1996)'
_exptl_crystal_colour colorless
_exptl_crystal_density_diffrn 1.286
_exptl_crystal_density_method 'not measured'
_exptl_crystal_description slab
_exptl_crystal_F_000 600
_exptl_crystal_size_max 0.40
_exptl_crystal_size_mid 0.28
_exptl_crystal_size_min 0.12
_refine_diff_density_max 0.318
_refine_diff_density_min -0.520
_refine_ls_extinction_method none
_refine_ls_goodness_of_fit_ref 0.937
_refine_ls_hydrogen_treatment mixed
_refine_ls_matrix_type full
_refine_ls_number_parameters 219
_refine_ls_number_reflns 3564
_refine_ls_number_restraints 0
_refine_ls_restrained_S_all 0.937
_refine_ls_R_factor_all 0.0801
_refine_ls_R_factor_gt 0.0531
_refine_ls_shift/su_max 0.001
_refine_ls_shift/su_mean 0.000
_refine_ls_structure_factor_coef Fsqd
_refine_ls_weighting_details 'calc w = 1/[\s^2^(Fo^2^)+(0.0672P)^2^] where P = (Fo^2^+2Fc^2^)/3'
_refine_ls_weighting_scheme calc
_refine_ls_wR_factor_gt 0.1395
_refine_ls_wR_factor_ref 0.1481
_reflns_number_gt 2416
_reflns_number_total 3564
_reflns_threshold_expression I>2\s(I)
_cod_data_source_file cv6112.cif
_cod_data_source_block I
_cod_depositor_comments
;
The following automatic conversions were performed:
'_symmetry_cell_setting' value 'Monoclinic' changed to 'monoclinic'
according to '/home/saulius/struct/CIF-dictionaries/cif_core.dic'
dictionary named 'cif_core.dic' version 2.4.1 from 2010-06-29.

Automatic conversion script
Id: cif_fix_enum 1527 2010-12-29 10:47:43Z saulius 

The following automatic conversions were performed:

'_symmetry_cell_setting' value 'Monoclinic' changed to 'monoclinic'
according to /home/saulius/struct/CIF-dictionaries/cif_core.dic
dictionary named 'cif_core.dic' version 2.4.1 from 2010-06-29.

Automatic conversion script
Id: cif_fix_values 1715 2011-07-08 13:25:40Z adriana 
;
_cod_original_sg_symbol_H-M 'P 21/c'
_cod_database_code 2201117
_cod_database_fobs_code 2201117

loop_
_symmetry_equiv_pos_as_xyz
'x, y, z'
'-x, y+1/2, -z+1/2'
'-x, -y, -z'
'x, -y-1/2, z-1/2'

loop_
_atom_site_label
_atom_site_fract_x
_atom_site_fract_y
_atom_site_fract_z
_atom_site_U_iso_or_equiv
_atom_site_adp_type
_atom_site_calc_flag
_atom_site_refinement_flags
_atom_site_occupancy
_atom_site_disorder_assembly
_atom_site_disorder_group
_atom_site_type_symbol
S1 0.53550(6) 0.41236(5) 0.61939(4) 0.03153(18) Uani d . 1 . . S
O1 0.79071(17) 0.26662(15) 0.39239(12) 0.0408(4) Uani d . 1 . . O
N1 0.58617(18) 0.23315(16) 0.50274(13) 0.0267(4) Uani d . 1 . . N
N2 0.72130(18) 0.40448(17) 0.49622(13) 0.0266(4) Uani d . 1 . . N
C1 0.8636(2) 0.5862(2) 0.39470(17) 0.0347(5) Uani d . 1 . . C
C2 0.9492(3) 0.6680(3) 0.35361(19) 0.0432(6) Uani d . 1 . . C
C3 1.0561(2) 0.6275(3) 0.30486(19) 0.0457(7) Uani d . 1 . . C
C4 1.0780(3) 0.5047(3) 0.29584(19) 0.0465(7) Uani d . 1 . . C
C5 0.9943(2) 0.4221(2) 0.33629(17) 0.0372(5) Uani d . 1 . . C
C6 0.8857(2) 0.4633(2) 0.38622(14) 0.0271(4) Uani d . 1 . . C
C7 0.7966(2) 0.3688(2) 0.42417(14) 0.0260(4) Uani d . 1 . . C
C8 0.6153(2) 0.34353(18) 0.53638(14) 0.0236(4) Uani d . 1 . . C
C9 0.4653(2) 0.16526(18) 0.52329(14) 0.0255(4) Uani d . 1 . . C
C10 0.3468(2) 0.1639(2) 0.45239(16) 0.0311(5) Uani d . 1 . . C
C11 0.2304(3) 0.0965(2) 0.47058(19) 0.0390(6) Uani d . 1 . . C
C12 0.2336(3) 0.0310(2) 0.55480(19) 0.0424(6) Uani d . 1 . . C
H12A 0.1552 -0.0147 0.5653 0.051 Uiso calc R 1 . . H
C13 0.3525(3) 0.0333(2) 0.62316(18) 0.0371(5) Uani d . 1 . . C
C14 0.4718(2) 0.10102(19) 0.60898(15) 0.0298(5) Uani d . 1 . . C
C15 0.6005(2) 0.1039(2) 0.68421(17) 0.0390(5) Uani d . 1 . . C
H15A 0.6847 0.1063 0.6533 0.058 Uiso calc R 1 . . H
H15B 0.6021 0.0332 0.7236 0.058 Uiso calc R 1 . . H
H15C 0.5971 0.1741 0.7237 0.058 Uiso calc R 1 . . H
C16 0.3467(3) 0.2320(2) 0.35928(18) 0.0434(6) Uani d . 1 . . C
H16A 0.2561 0.2229 0.3204 0.065 Uiso calc R 1 . . H
H16B 0.4198 0.2008 0.3252 0.065 Uiso calc R 1 . . H
H16C 0.3642 0.3157 0.3730 0.065 Uiso calc R 1 . . H
H1A 0.635(2) 0.209(2) 0.4628(16) 0.026(6) Uiso d . 1 . . H
H1 0.788(3) 0.628(2) 0.4272(18) 0.048(7) Uiso d . 1 . . H
H3 1.116(3) 0.695(2) 0.2757(18) 0.047(7) Uiso d . 1 . . H
H11 0.152(3) 0.101(2) 0.425(2) 0.046(7) Uiso d . 1 . . H
H2A 0.738(3) 0.469(2) 0.5161(19) 0.037(7) Uiso d . 1 . . H
H13 0.360(2) -0.016(2) 0.682(2) 0.047(7) Uiso d . 1 . . H
H2 0.932(3) 0.753(3) 0.3671(19) 0.056(8) Uiso d . 1 . . H
H4 1.151(3) 0.473(2) 0.263(2) 0.050(8) Uiso d . 1 . . H
H5 1.003(3) 0.329(3) 0.3311(19) 0.054(8) Uiso d . 1 . . H

loop_
_atom_site_aniso_label
_atom_site_aniso_U_11
_atom_site_aniso_U_22
_atom_site_aniso_U_33
_atom_site_aniso_U_12
_atom_site_aniso_U_13
_atom_site_aniso_U_23
S1 0.0373(3) 0.0318(3) 0.0295(3) 0.0009(2) 0.0188(2) -0.0043(2)
O1 0.0487(10) 0.0349(9) 0.0449(10) -0.0076(7) 0.0287(8) -0.0108(7)
N1 0.0312(9) 0.0264(9) 0.0260(9) -0.0037(7) 0.0168(7) -0.0037(7)
N2 0.0308(9) 0.0240(10) 0.0274(9) -0.0050(7) 0.0130(7) -0.0044(7)
C1 0.0268(11) 0.0408(14) 0.0377(13) 0.0005(10) 0.0090(9) 0.0094(10)
C2 0.0348(12) 0.0418(15) 0.0527(16) -0.0022(11) 0.0053(11) 0.0194(12)
C3 0.0305(12) 0.0617(18) 0.0451(15) -0.0104(12) 0.0065(10) 0.0221(13)
C4 0.0351(13) 0.068(2) 0.0404(14) -0.0121(12) 0.0194(11) -0.0013(13)
C5 0.0355(12) 0.0466(15) 0.0329(12) -0.0093(10) 0.0171(10) -0.0086(10)
C6 0.0237(9) 0.0369(12) 0.0212(10) -0.0045(9) 0.0050(7) 0.0010(8)
C7 0.0247(10) 0.0325(12) 0.0223(10) 0.0006(9) 0.0088(7) -0.0014(8)
C8 0.0250(9) 0.0258(11) 0.0210(10) 0.0007(8) 0.0072(7) 0.0010(7)
C9 0.0300(10) 0.0223(10) 0.0272(11) -0.0026(8) 0.0143(8) -0.0029(8)
C10 0.0354(11) 0.0286(12) 0.0311(11) -0.0014(9) 0.0106(9) -0.0031(8)
C11 0.0335(12) 0.0397(14) 0.0441(14) -0.0038(10) 0.0069(10) -0.0033(11)
C12 0.0379(13) 0.0406(15) 0.0535(16) -0.0095(11) 0.0236(11) -0.0028(11)
C13 0.0449(13) 0.0351(13) 0.0360(13) -0.0031(10) 0.0227(11) 0.0040(10)
C14 0.0354(11) 0.0274(11) 0.0296(11) -0.0002(9) 0.0148(9) -0.0010(8)
C15 0.0446(13) 0.0443(14) 0.0297(12) -0.0010(11) 0.0109(10) 0.0059(10)
C16 0.0499(14) 0.0433(15) 0.0359(13) -0.0046(12) 0.0022(11) 0.0058(11)

loop_
_atom_type_symbol
_atom_type_description
_atom_type_scat_dispersion_real
_atom_type_scat_dispersion_imag
_atom_type_scat_source
C C 0.0033 0.0016 'International Tables Vol C Tables 4.2.6.8 and 6.1.1.4'
H H 0.0000 0.0000 'International Tables Vol C Tables 4.2.6.8 and 6.1.1.4'
N N 0.0061 0.0033 'International Tables Vol C Tables 4.2.6.8 and 6.1.1.4'
O O 0.0106 0.0060 'International Tables Vol C Tables 4.2.6.8 and 6.1.1.4'
S S 0.1246 0.1234 'International Tables Vol C Tables 4.2.6.8 and 6.1.1.4'

loop_
_geom_angle_atom_site_label_1
_geom_angle_atom_site_label_2
_geom_angle_atom_site_label_3
_geom_angle
C8 N1 C9 123.20(17)
C8 N1 H1A 115.5(16)
C9 N1 H1A 120.7(16)
C7 N2 C8 129.31(19)
C7 N2 H2A 115.4(19)
C8 N2 H2A 115.2(19)
C6 C1 C2 120.1(2)
C6 C1 H1 127.9(15)
C2 C1 H1 112.0(15)
C3 C2 C1 120.2(3)
C3 C2 H2 124.3(16)
C1 C2 H2 115.3(17)
C2 C3 C4 119.8(2)
C2 C3 H3 115.7(15)
C4 C3 H3 124.4(15)
C5 C4 C3 120.8(2)
C5 C4 H4 116.8(17)
C3 C4 H4 122.4(17)
C4 C5 C6 119.4(2)
C4 C5 H5 125.1(14)
C6 C5 H5 115.4(14)
C1 C6 C5 119.6(2)
C1 C6 C7 124.19(18)
C5 C6 C7 116.1(2)
O1 C7 N2 122.39(19)
O1 C7 C6 121.75(18)
N2 C7 C6 115.85(19)
N1 C8 N2 115.61(17)
N1 C8 S1 125.52(15)
N2 C8 S1 118.87(15)
C14 C9 C10 123.00(19)
C14 C9 N1 120.03(19)
C10 C9 N1 116.92(18)
C11 C10 C9 117.4(2)
C11 C10 C16 121.6(2)
C9 C10 C16 120.99(19)
C12 C11 C10 121.0(2)
C12 C11 H11 123.3(16)
C10 C11 H11 115.6(16)
C13 C12 C11 120.2(2)
C13 C12 H12A 119.9
C11 C12 H12A 119.9
C12 C13 C14 121.1(2)
C12 C13 H13 121.9(14)
C14 C13 H13 116.9(14)
C9 C14 C13 117.2(2)
C9 C14 C15 122.03(19)
C13 C14 C15 120.7(2)
C14 C15 H15A 109.5
C14 C15 H15B 109.5
H15A C15 H15B 109.5
C14 C15 H15C 109.5
H15A C15 H15C 109.5
H15B C15 H15C 109.5
C10 C16 H16A 109.5
C10 C16 H16B 109.5
H16A C16 H16B 109.5
C10 C16 H16C 109.5
H16A C16 H16C 109.5
H16B C16 H16C 109.5

loop_
_geom_bond_atom_site_label_1
_geom_bond_atom_site_label_2
_geom_bond_site_symmetry_2
_geom_bond_distance
_geom_bond_publ_flag
S1 C8 . 1.6599(19) yes
O1 C7 . 1.219(3) yes
N1 C8 . 1.331(3) yes
N1 C9 . 1.436(2) yes
N1 H1A . 0.82(2) ?
N2 C7 . 1.373(2) yes
N2 C8 . 1.395(2) yes
N2 H2A . 0.78(3) ?
C1 C6 . 1.390(3) ?
C1 C2 . 1.396(3) ?
C1 H1 . 1.01(3) ?
C2 C3 . 1.375(4) ?
C2 H2 . 0.98(3) ?
C3 C4 . 1.390(4) ?
C3 H3 . 1.06(3) ?
C4 C5 . 1.386(3) ?
C4 H4 . 0.95(3) ?
C5 C6 . 1.401(3) ?
C5 H5 . 1.05(3) ?
C6 C7 . 1.494(3) ?
C9 C14 . 1.392(3) ?
C9 C10 . 1.397(3) ?
C10 C11 . 1.389(3) ?
C10 C16 . 1.509(3) ?
C11 C12 . 1.384(4) ?
C11 H11 . 0.92(3) ?
C12 C13 . 1.379(3) ?
C12 H12A . 0.9300 ?
C13 C14 . 1.398(3) ?
C13 H13 . 0.98(3) ?
C14 C15 . 1.503(3) ?
C15 H15A . 0.9600 ?
C15 H15B . 0.9600 ?
C15 H15C . 0.9600 ?
C16 H16A . 0.9600 ?
C16 H16B . 0.9600 ?
C16 H16C . 0.9600 ?

loop_
_geom_hbond_atom_site_label_D
_geom_hbond_atom_site_label_H
_geom_hbond_atom_site_label_A
_geom_hbond_site_symmetry_A
_geom_hbond_distance_DH
_geom_hbond_distance_HA
_geom_hbond_distance_DA
_geom_hbond_angle_DHA
_geom_hbond_publ_flag
N1 H1A O1 1_555 0.82(2) 1.99(2) 2.670(2) 140(2) yes
C13 H13 S1 2_646 0.98(3) 2.94(3) 3.862(2) 157(2) yes

loop_
_geom_torsion_atom_site_label_1
_geom_torsion_atom_site_label_2
_geom_torsion_atom_site_label_3
_geom_torsion_atom_site_label_4
_geom_torsion
C6 C1 C2 C3 -0.2(3)
C1 C2 C3 C4 0.6(4)
C2 C3 C4 C5 -0.7(4)
C3 C4 C5 C6 0.5(4)
C2 C1 C6 C5 0.0(3)
C2 C1 C6 C7 -177.5(2)
C4 C5 C6 C1 -0.1(3)
C4 C5 C6 C7 177.6(2)
C8 N2 C7 O1 -9.5(3)
C8 N2 C7 C6 170.05(19)
C1 C6 C7 O1 158.0(2)
C5 C6 C7 O1 -19.6(3)
C1 C6 C7 N2 -21.6(3)
C5 C6 C7 N2 160.81(19)
C9 N1 C8 N2 -169.15(18)
C9 N1 C8 S1 10.1(3)
C7 N2 C8 N1 2.8(3)
C7 N2 C8 S1 -176.58(17)
C8 N1 C9 C14 -83.0(3)
C8 N1 C9 C10 99.5(2)
C14 C9 C10 C11 1.2(3)
N1 C9 C10 C11 178.65(19)
C14 C9 C10 C16 -178.0(2)
N1 C9 C10 C16 -0.6(3)
C9 C10 C11 C12 -1.5(3)
C16 C10 C11 C12 177.7(2)
C10 C11 C12 C13 1.1(4)
C11 C12 C13 C14 -0.2(4)
C10 C9 C14 C13 -0.4(3)
N1 C9 C14 C13 -177.77(18)
C10 C9 C14 C15 -180.0(2)
N1 C9 C14 C15 2.6(3)
C12 C13 C14 C9 -0.1(3)
C12 C13 C14 C15 179.5(2)

loop_
_cod_related_entry_id
_cod_related_entry_database
_cod_related_entry_code
1 ChemSpider 767068
